data_4001059
loop_
_publ_author_name
'Fang, Xiao-Liang'
'Deng, Shun-Liu'
'Wang, Jing'
'Wang, Xiao-Feng'
'Chen, Cheng'
'Li, Yue'
'Xie, Su-Yuan'
'Huang, Rong-Bin'
'Zheng, Lan-Sun'

_publ_section_title
;
 From Self-Assembled Microspheres to Self-Templated Nanotubes:
 Morphologies and Properties of Sulfur-Bridged Fluoranthene-Based Organic
 Materials
;
_journal_issue 24
_journal_name_full 'Chemistry of Materials'
_journal_page_first 5763
_journal_paper_doi 10.1021/cm901986k
_journal_volume 21
_journal_year 2009
_chemical_formula_sum 'C19 H3 Cl9 N2 S2'
_chemical_formula_weight 642.40
_chemical_name_systematic
; 
 ? 
;
_space_group_IT_number 2
_symmetry_cell_setting triclinic
_symmetry_space_group_name_Hall '-P 1'
_symmetry_space_group_name_H-M 'P -1'
_atom_sites_solution_hydrogens geom
_atom_sites_solution_primary direct
_atom_sites_solution_secondary difmap
_audit_creation_method SHELXL-97
_cell_angle_alpha 87.175(6)
_cell_angle_beta 77.446(7)
_cell_angle_gamma 84.556(6)
_cell_formula_units_Z 2
_cell_length_a 8.3193(7)
_cell_length_b 11.2070(8)
_cell_length_c 12.0009(9)
_cell_measurement_reflns_used 1691
_cell_measurement_temperature 173(2)
_cell_measurement_theta_max 32.6370
_cell_measurement_theta_min 2.4702
_cell_volume 1086.75(15)
_computing_cell_refinement 'Bruker FRAMBO'
_computing_data_collection 'Bruker FRAMBO'
_computing_data_reduction 'Bruker SAINT'
_computing_molecular_graphics 'Bruker SHELXTL'
_computing_publication_material 'Bruker SHELXTL'
_computing_structure_refinement 'SHELXL-97 (Sheldrick, 1997)'
_computing_structure_solution 'SHELXS-97 (Sheldrick, 1990)'
_diffrn_ambient_temperature 173(2)
_diffrn_measured_fraction_theta_full 0.982
_diffrn_measured_fraction_theta_max 0.982
_diffrn_measurement_device_type 'multiwire proportional'
_diffrn_measurement_method 'phi and omega scans'
_diffrn_radiation_monochromator graphite
_diffrn_radiation_source 'fine-focus sealed tube'
_diffrn_radiation_type MoK\a
_diffrn_radiation_wavelength 0.71073
_diffrn_reflns_av_R_equivalents 0.0769
_diffrn_reflns_av_sigmaI/netI 0.1992
_diffrn_reflns_limit_h_max 10
_diffrn_reflns_limit_h_min -10
_diffrn_reflns_limit_k_max 13
_diffrn_reflns_limit_k_min -13
_diffrn_reflns_limit_l_max 14
_diffrn_reflns_limit_l_min -14
_diffrn_reflns_number 9534
_diffrn_reflns_theta_full 26.00
_diffrn_reflns_theta_max 26.00
_diffrn_reflns_theta_min 2.48
_exptl_absorpt_coefficient_mu 1.367
_exptl_absorpt_correction_T_max 0.9348
_exptl_absorpt_correction_T_min 0.8985
_exptl_absorpt_correction_type multi-scan
_exptl_absorpt_process_details SADABS
_exptl_crystal_colour yellow
_exptl_crystal_density_diffrn 1.963
_exptl_crystal_density_meas ?
_exptl_crystal_density_method 'not measured'
_exptl_crystal_description block
_exptl_crystal_F_000 632
_exptl_crystal_size_max 0.08
_exptl_crystal_size_mid 0.06
_exptl_crystal_size_min 0.05
_refine_diff_density_max 0.410
_refine_diff_density_min -0.419
_refine_diff_density_rms 0.083
_refine_ls_extinction_method none
_refine_ls_goodness_of_fit_ref 0.714
_refine_ls_hydrogen_treatment constr
_refine_ls_matrix_type full
_refine_ls_number_parameters 289
_refine_ls_number_reflns 4198
_refine_ls_number_restraints 0
_refine_ls_restrained_S_all 0.714
_refine_ls_R_factor_all 0.1071
_refine_ls_R_factor_gt 0.0381
_refine_ls_shift/su_max 0.001
_refine_ls_shift/su_mean 0.000
_refine_ls_structure_factor_coef Fsqd
_refine_ls_weighting_details 'calc w=1/[\s^2^(Fo^2^)+(0.0138P)^2^+0.0000P] where P=(Fo^2^+2Fc^2^)/3'
_refine_ls_weighting_scheme calc
_refine_ls_wR_factor_gt 0.0521
_refine_ls_wR_factor_ref 0.0607
_reflns_number_gt 1891
_reflns_number_total 4198
_reflns_threshold_expression >2sigma(I)
_cod_data_source_file cm901986k_si_002.cif
_cod_data_source_block compound4
_cod_depositor_comments
;
The following automatic conversions were performed:

'_exptl_crystal_density_meas' value 'not measured' was changed to '?'
- the value is perceived as not measured.

Automatic conversion script
Id: cif_fix_values 3008 2015-01-20 13:52:24Z robertas 
;
_cod_original_cell_volume 1086.75(14)
_cod_original_sg_symbol_H-M P-1
_cod_database_code 4001059

loop_
_symmetry_equiv_pos_as_xyz
'x, y, z'
'-x, -y, -z'

loop_
_atom_site_label
_atom_site_type_symbol
_atom_site_fract_x
_atom_site_fract_y
_atom_site_fract_z
_atom_site_U_iso_or_equiv
_atom_site_adp_type
_atom_site_occupancy
_atom_site_symmetry_multiplicity
_atom_site_calc_flag
_atom_site_refinement_flags
Cl1 Cl 0.21782(13) 0.74525(9) 0.36761(8) 0.0266(3) Uani 1 1 d .
Cl3 Cl 0.21930(13) 1.14232(10) 0.59861(8) 0.0293(3) Uani 1 1 d .
Cl4 Cl 0.48770(13) 1.23710(9) 0.40638(8) 0.0265(3) Uani 1 1 d .
Cl2 Cl 0.09680(13) 0.89237(10) 0.58586(8) 0.0297(3) Uani 1 1 d .
S1 S 0.55248(14) 0.61701(10) 0.26682(9) 0.0310(3) Uani 1 1 d .
Cl5 Cl 0.53728(15) 1.30576(10) 0.14944(8) 0.0347(3) Uani 1 1 d .
Cl6 Cl 0.79806(15) 1.27685(10) -0.06984(8) 0.0393(3) Uani 1 1 d .
Cl7 Cl 0.93885(14) 1.03689(10) -0.16404(8) 0.0365(3) Uani 1 1 d .
S2 S 0.78887(16) 0.43265(11) 0.35144(10) 0.0431(4) Uani 1 1 d .
Cl9 Cl 0.76470(16) 0.57161(10) 0.02062(9) 0.0409(3) Uani 1 1 d .
Cl8 Cl 0.90763(17) 0.76923(12) -0.13812(9) 0.0517(4) Uani 1 1 d .
N2 N 1.0191(5) 0.5707(4) 0.2896(3) 0.0358(10) Uani 1 1 d .
C2 C 0.7931(5) 1.0391(4) -0.0371(3) 0.0251(11) Uani 1 1 d .
C3 C 0.5734(5) 1.0618(4) 0.1762(3) 0.0187(10) Uani 1 1 d .
C4 C 0.5454(5) 0.8562(4) 0.1956(3) 0.0182(10) Uani 1 1 d .
C5 C 0.3090(5) 0.8741(4) 0.3796(3) 0.0212(10) Uani 1 1 d .
C6 C 0.4089(5) 1.1051(4) 0.3874(3) 0.0180(10) Uani 1 1 d .
N1 N 0.8803(5) 0.6307(3) 0.2589(3) 0.0349(10) Uani 1 1 d .
C8 C 0.6197(5) 1.1641(4) 0.1134(3) 0.0200(10) Uani 1 1 d .
C9 C 0.4318(5) 0.9144(4) 0.2936(3) 0.0158(10) Uani 1 1 d .
C10 C 0.7751(5) 0.8102(4) -0.0116(3) 0.0244(11) Uani 1 1 d .
C11 C 0.5997(5) 0.7392(4) 0.1690(3) 0.0235(11) Uani 1 1 d .
C12 C 0.7325(5) 0.9316(4) 0.0202(3) 0.0233(11) Uani 1 1 d .
C13 C 0.7326(5) 1.1503(4) 0.0054(3) 0.0258(11) Uani 1 1 d .
C14 C 0.6206(5) 0.9484(4) 0.1250(3) 0.0198(10) Uani 1 1 d .
C15 C 0.7529(5) 0.5689(4) 0.2854(3) 0.0255(11) Uani 1 1 d .
C16 C 0.2958(5) 1.0578(4) 0.4797(3) 0.0194(10) Uani 1 1 d .
C17 C 0.2419(5) 0.9454(4) 0.4751(3) 0.0224(10) Uani 1 1 d .
C18 C 0.4655(5) 1.0369(4) 0.2902(3) 0.0192(10) Uani 1 1 d .
C19 C 0.7112(5) 0.7183(4) 0.0601(3) 0.0277(11) Uani 1 1 d .
C20 C 0.9891(5) 0.4694(4) 0.3396(3) 0.0304(11) Uani 1 1 d .
C21 C 1.1163(6) 0.3908(4) 0.3837(3) 0.0404(13) Uani 1 1 d .
H21D H 1.2204 0.4290 0.3680 0.061 Uiso 1 1 calc R
H21A H 1.1333 0.3136 0.3461 0.061 Uiso 1 1 calc R
H21B H 1.0793 0.3778 0.4664 0.061 Uiso 1 1 calc R

loop_
_atom_site_aniso_label
_atom_site_aniso_U_11
_atom_site_aniso_U_22
_atom_site_aniso_U_33
_atom_site_aniso_U_23
_atom_site_aniso_U_13
_atom_site_aniso_U_12
Cl1 0.0231(7) 0.0265(7) 0.0299(6) 0.0020(5) -0.0039(5) -0.0071(5)
Cl3 0.0277(7) 0.0364(8) 0.0231(6) -0.0060(5) -0.0042(5) 0.0013(5)
Cl4 0.0284(7) 0.0251(7) 0.0287(6) -0.0024(5) -0.0104(5) -0.0057(5)
Cl2 0.0257(7) 0.0350(8) 0.0249(6) 0.0045(5) 0.0012(5) -0.0028(5)
S1 0.0259(7) 0.0237(7) 0.0412(7) 0.0066(6) -0.0042(6) -0.0022(6)
Cl5 0.0499(8) 0.0219(7) 0.0305(6) 0.0015(5) -0.0058(6) -0.0014(6)
Cl6 0.0544(9) 0.0327(8) 0.0291(6) 0.0078(6) -0.0012(6) -0.0179(6)
Cl7 0.0388(8) 0.0434(9) 0.0225(6) 0.0028(6) 0.0039(5) -0.0064(6)
S2 0.0338(8) 0.0336(8) 0.0642(8) 0.0178(7) -0.0174(7) -0.0083(6)
Cl9 0.0580(9) 0.0253(7) 0.0372(7) -0.0081(6) -0.0067(6) 0.0036(6)
Cl8 0.0675(10) 0.0463(9) 0.0306(6) -0.0098(6) 0.0135(6) -0.0025(7)
N2 0.027(3) 0.035(3) 0.048(2) 0.005(2) -0.016(2) -0.003(2)
C2 0.030(3) 0.039(3) 0.008(2) 0.000(2) -0.0065(18) -0.009(2)
C3 0.017(3) 0.025(3) 0.015(2) -0.002(2) -0.0059(18) -0.001(2)
C4 0.015(3) 0.024(3) 0.018(2) 0.003(2) -0.0059(18) -0.005(2)
C5 0.021(3) 0.018(3) 0.026(2) 0.008(2) -0.009(2) -0.003(2)
C6 0.014(2) 0.017(3) 0.024(2) 0.002(2) -0.0054(19) -0.0024(19)
N1 0.038(3) 0.032(3) 0.035(2) 0.0053(19) -0.004(2) -0.016(2)
C8 0.024(3) 0.020(3) 0.016(2) 0.003(2) -0.0020(19) -0.005(2)
C9 0.015(2) 0.021(3) 0.011(2) 0.0016(19) -0.0027(17) -0.0006(19)
C10 0.029(3) 0.035(3) 0.010(2) -0.002(2) -0.0049(18) -0.004(2)
C11 0.035(3) 0.011(3) 0.028(2) 0.005(2) -0.012(2) -0.006(2)
C12 0.024(3) 0.023(3) 0.027(2) -0.003(2) -0.011(2) -0.006(2)
C13 0.032(3) 0.027(3) 0.022(2) 0.010(2) -0.011(2) -0.016(2)
C14 0.019(3) 0.024(3) 0.019(2) -0.001(2) -0.0088(19) -0.005(2)
C15 0.033(3) 0.020(3) 0.022(2) 0.004(2) -0.002(2) -0.006(2)
C16 0.018(3) 0.026(3) 0.014(2) -0.003(2) -0.0046(18) 0.003(2)
C17 0.018(3) 0.024(3) 0.024(2) 0.006(2) -0.0045(19) 0.000(2)
C18 0.016(2) 0.021(3) 0.021(2) 0.000(2) -0.0063(18) 0.0015(19)
C19 0.034(3) 0.025(3) 0.026(2) -0.007(2) -0.011(2) 0.000(2)
C20 0.030(3) 0.029(3) 0.033(3) -0.002(2) -0.008(2) -0.002(2)
C21 0.035(3) 0.042(3) 0.047(3) 0.001(3) -0.018(2) 0.001(3)

loop_
_atom_type_symbol
_atom_type_description
_atom_type_scat_dispersion_real
_atom_type_scat_dispersion_imag
_atom_type_scat_source
C C 0.0033 0.0016 'International Tables Vol C Tables 4.2.6.8 and 6.1.1.4'
H H 0.0000 0.0000 'International Tables Vol C Tables 4.2.6.8 and 6.1.1.4'
N N 0.0061 0.0033 'International Tables Vol C Tables 4.2.6.8 and 6.1.1.4'
S S 0.1246 0.1234 'International Tables Vol C Tables 4.2.6.8 and 6.1.1.4'
Cl Cl 0.1484 0.1585 'International Tables Vol C Tables 4.2.6.8 and 6.1.1.4'

loop_
_geom_angle_atom_site_label_1
_geom_angle_atom_site_label_2
_geom_angle_atom_site_label_3
_geom_angle
C15 S1 C11 99.37(19)
C15 S2 C20 86.7(2)
C20 N2 N1 112.4(3)
C13 C2 C12 121.0(3)
C13 C2 Cl7 116.6(3)
C12 C2 Cl7 122.4(3)
C8 C3 C14 119.0(3)
C8 C3 C18 134.9(4)
C14 C3 C18 105.9(3)
C11 C4 C14 118.5(3)
C11 C4 C9 134.3(4)
C14 C4 C9 106.8(3)
C9 C5 C17 120.0(4)
C9 C5 Cl1 121.6(3)
C17 C5 Cl1 118.0(3)
C18 C6 C16 118.8(3)
C18 C6 Cl4 123.0(3)
C16 C6 Cl4 117.8(3)
C15 N1 N2 112.1(4)
C3 C8 C13 118.0(4)
C3 C8 Cl5 124.4(3)
C13 C8 Cl5 117.4(3)
C5 C9 C18 119.0(4)
C5 C9 C4 133.4(4)
C18 C9 C4 107.6(3)
C19 C10 C12 120.3(3)
C19 C10 Cl8 116.6(3)
C12 C10 Cl8 123.1(3)
C4 C11 C19 117.4(3)
C4 C11 S1 122.8(3)
C19 C11 S1 119.6(3)
C14 C12 C10 115.4(4)
C14 C12 C2 115.3(4)
C10 C12 C2 129.3(4)
C2 C13 C8 122.0(4)
C2 C13 Cl6 119.7(3)
C8 C13 Cl6 118.2(3)
C12 C14 C4 125.0(4)
C12 C14 C3 123.9(4)
C4 C14 C3 111.0(3)
N1 C15 S2 114.3(4)
N1 C15 S1 125.7(3)
S2 C15 S1 119.9(2)
C17 C16 C6 120.9(4)
C17 C16 Cl3 119.6(3)
C6 C16 Cl3 119.5(3)
C16 C17 C5 119.7(3)
C16 C17 Cl2 120.1(3)
C5 C17 Cl2 120.2(3)
C6 C18 C9 119.6(3)
C6 C18 C3 133.0(4)
C9 C18 C3 107.3(3)
C10 C19 C11 122.7(4)
C10 C19 Cl9 119.7(3)
C11 C19 Cl9 117.6(3)
N2 C20 C21 122.4(4)
N2 C20 S2 114.4(3)
C21 C20 S2 123.2(3)

loop_
_geom_bond_atom_site_label_1
_geom_bond_atom_site_label_2
_geom_bond_distance
Cl1 C5 1.719(4)
Cl3 C16 1.721(4)
Cl4 C6 1.718(4)
Cl2 C17 1.715(4)
S1 C15 1.761(5)
S1 C11 1.776(4)
Cl5 C8 1.705(4)
Cl6 C13 1.712(4)
Cl7 C2 1.728(4)
S2 C15 1.717(4)
S2 C20 1.728(4)
Cl9 C19 1.724(4)
Cl8 C10 1.725(4)
N2 C20 1.278(5)
N2 N1 1.391(5)
C2 C13 1.378(6)
C2 C12 1.435(5)
C3 C8 1.380(5)
C3 C14 1.422(5)
C3 C18 1.494(5)
C4 C11 1.375(5)
C4 C14 1.408(5)
C4 C9 1.476(5)
C5 C9 1.378(5)
C5 C17 1.411(5)
C6 C18 1.396(5)
C6 C16 1.407(4)
N1 C15 1.294(5)
C8 C13 1.432(5)
C9 C18 1.424(5)
C10 C19 1.379(5)
C10 C12 1.422(5)
C11 C19 1.444(5)
C12 C14 1.403(5)
C16 C17 1.383(5)
C20 C21 1.482(6)

loop_
_cod_related_entry_id
_cod_related_entry_database
_cod_related_entry_code
1 ChemSpider 30658427
